data_1559637
loop_
_publ_author_name
'Guarnieri-Ib\'a\~nez, Alejandro'
'de Aguirre, Adiran'
'Besnard, C\'eline'
'Poblador-Bahamonde, Amalia I'
'Lacour, J\'er\^ome'

_publ_section_title
;
 Regiodivergent synthesis of pyrazino-indolines <i>vs.</i> triazocines
 <i>via</i> \a-imino carbenes addition to imidazolidines.
;
_journal_issue 4
_journal_name_full 'Chemical science'
_journal_page_first 1479
_journal_page_last 1485
_journal_paper_doi 10.1039/d0sc05725h
_journal_volume 12
_journal_year 2020
_chemical_formula_moiety 'C32 H33 N3 O2 S'
_chemical_formula_sum 'C32 H33 N3 O2 S'
_chemical_formula_weight 523.67
_space_group_crystal_system triclinic
_space_group_IT_number 2
_space_group_name_Hall '-P 1'
_space_group_name_H-M_alt 'P -1'
_atom_sites_solution_hydrogens mixed
_atom_sites_solution_primary dual
_audit_creation_date 2017-07-11
_audit_creation_method
;
Olex2 1.2
(compiled 2017.03.28 svn.r3405 for OlexSys, GUI svn.r5337)
;
_audit_update_record
;
2020-07-09 deposited with the CCDC.	2020-11-23 downloaded from the CCDC.
;
_cell_angle_alpha 111.225(3)
_cell_angle_beta 98.183(3)
_cell_angle_gamma 98.485(3)
_cell_formula_units_Z 4
_cell_length_a 10.9678(3)
_cell_length_b 15.3212(4)
_cell_length_c 17.9064(5)
_cell_measurement_reflns_used 16273
_cell_measurement_temperature 180.01(10)
_cell_measurement_theta_max 73.7010
_cell_measurement_theta_min 3.1300
_cell_volume 2710.92(15)
_computing_cell_refinement 'CrysAlisPro 1.171.38.46 (Rigaku OD, 2015)'
_computing_data_collection 'CrysAlisPro 1.171.38.46 (Rigaku OD, 2015)'
_computing_data_reduction 'CrysAlisPro 1.171.38.46 (Rigaku OD, 2015)'
_computing_molecular_graphics 'Olex2 (Dolomanov et al., 2009)'
_computing_publication_material 'Olex2 (Dolomanov et al., 2009)'
_computing_structure_refinement 'ShelXL (Sheldrick, 2015)'
_computing_structure_solution 'ShelXT (Sheldrick, 2015)'
_diffrn_ambient_environment N~2~
_diffrn_ambient_temperature 180.01(10)
_diffrn_detector 'CCD plate'
_diffrn_detector_area_resol_mean 10.4679
_diffrn_detector_type Atlas
_diffrn_measured_fraction_theta_full 0.999
_diffrn_measured_fraction_theta_max 0.983
_diffrn_measurement_details
;
List of Runs (angles in degrees, time in seconds):

  # Type    Start    End  Width  t~exp~   \w     \q     \k     \f   Frames
#--------------------------------------------------------------------------
  1  \w     19.00  44.00   1.00    1.00    --   56.00  80.00 -18.88   25
  2  \w     32.00  63.00   1.00    1.00    --   68.00  77.00 -24.54   31
  3  \w     82.00 124.00   1.00    1.00    --   68.00  77.00 -24.54   42
  4  \w    108.00 154.00   1.00    1.00    --   72.00  76.00 -73.52   46
  5  \w    118.00 173.00   1.00    4.00    --  110.40 111.00-150.00   55
  6  \w    110.00 152.00   1.00    4.00    --  110.40  77.00 -90.00   42
  7  \w    109.00 175.00   1.00    4.00    --  110.40 111.00   0.00   66
  8  \w    115.00 178.00   1.00    4.00    --  110.40  77.00 120.00   63
  9  \w    113.00 150.00   1.00    4.00    --  110.40  77.00  60.00   37
 10  \w    108.00 149.00   1.00    1.00    --   68.00  76.00 169.68   41
 11  \w     77.00 108.00   1.00    4.00    --  110.40  61.00  90.00   31
 12  \w     78.00 126.00   1.00    4.00    --  110.40  61.00 150.00   48
 13  \w     79.00 106.00   1.00    4.00    --  110.40  61.00 120.00   27
 14  \w     74.00 100.00   1.00    4.00    --  110.40  77.00  60.00   26
 15  \w     74.00 177.00   1.00    4.00    --  110.40  77.00  30.00  103
 16  \w     80.00 107.00   1.00    4.00    --  110.40  61.00 -60.00   27
 17  \w     74.00 177.00   1.00    4.00    --  110.40  77.00 -30.00  103
 18  \w     78.00 103.00   1.00    4.00    --  110.40  61.00-180.00   25
 19  \w     74.00 176.00   1.00    4.00    --  110.40  77.00-120.00  102
 20  \w     77.00 104.00   1.00    4.00    --  110.40  61.00   0.00   27
 21  \w     78.00 118.00   1.00    4.00    --  110.40  61.00 -30.00   40
 22  \w     74.00 100.00   1.00    4.00    --  110.40  77.00 -60.00   26
 23  \w     74.00 100.00   1.00    4.00    --  110.40  77.00 -90.00   26
 24  \w     74.00 139.00   1.00    4.00    --  110.40  77.00-150.00   65
 25  \w     74.00 177.00   1.00    4.00    --  110.40  77.00-180.00  103
 26  \w     74.00 132.00   1.00    4.00    --  110.40  77.00   0.00   58
 27  \w     74.00 101.00   1.00    4.00    --  110.40  77.00 120.00   27
 28  \w     74.00 178.00   1.00    4.00    --  110.40  77.00  90.00  104
 29  \w     74.00 150.00   1.00    4.00    --  110.40  77.00 150.00   76
 30  \w     55.00 123.00   1.00    1.00    --   38.94  77.00 150.00   68
 31  \w     33.00  62.00   1.00    1.00    --   68.00  76.00 169.68   29
 32  \w     36.00  80.00   1.00    1.00    --   72.00  77.00 109.24   44
 33  \w     36.00  74.00   1.00    1.00    --   72.00  77.00  70.73   38
 34  \w     32.00  60.00   1.00    1.00    --   68.00  76.00  31.92   28
 35  \w     19.00  44.00   1.00    1.00    --   56.00  80.00  72.06   25
 36  \w     19.00  44.00   1.00    1.00    --   56.00  82.00  19.32   25
 37  \w     36.00  67.00   1.00    1.00    --   72.00  76.00 -73.52   31
 38  \w     28.00  54.00   1.00    1.00    --   64.00  77.00 -92.81   26
 39  \w     36.00 140.00   1.00    1.00    --   72.00  77.00-147.44  104
 40  \w     60.00 146.00   1.00    4.00    --  110.40 178.00-120.00   86
 41  \w     19.00  44.00   1.00    1.00    --   56.00  81.00-152.46   25
 42  \w      6.00  34.00   1.00    1.00    --   44.00  87.00-105.05   28
 43  \w     -4.00  21.00   1.00    1.00    --   38.94  96.00  19.65   25
 44  \w      4.00  49.00   1.00    1.00    --   38.94  77.00 150.00   45
 45  \w     19.00  45.00   1.00    1.00    --   56.00  80.00 168.20   26
 46  \w    -59.00  -8.00   1.00    1.00    --  -38.94 -57.00 150.00   51
 47  \w    -94.00 -16.00   1.00    1.00    --  -38.94 -38.00  30.00   78
 48  \w    -71.00  39.00   1.00    1.00    --  -38.94  57.00 -90.00  110
 49  \w     35.00 115.00   1.00    4.00    --  110.40-111.00-150.00   80
 50  \w     55.00 130.00   1.00    1.00    --   38.94-178.00-150.00   75
 51  \w     31.00 108.00   1.00    4.00    --  110.40 -94.00 -60.00   77
 52  \w     38.00 113.00   1.00    4.00    --  110.40-111.00  60.00   75
 53  \w   -117.00 -74.00   1.00    1.00    --  -38.94 -57.00 150.00   43
 54  \w   -117.00  -7.00   1.00    1.00    --  -38.94 -57.00 -60.00  110
 55  \w   -129.00 -57.00   1.00    1.00    --  -38.94 178.00-150.00   72
;
_diffrn_measurement_device 'four-circle diffractometer'
_diffrn_measurement_device_type 'SuperNova, Dual, Cu at zero, Atlas'
_diffrn_measurement_method '\w scans'
_diffrn_orient_matrix_type 'CrysAlisPro convention (1999,Acta A55,543-557)'
_diffrn_orient_matrix_UB_11 0.0899192000
_diffrn_orient_matrix_UB_12 -0.0312750000
_diffrn_orient_matrix_UB_13 0.0549050000
_diffrn_orient_matrix_UB_21 -0.0248423000
_diffrn_orient_matrix_UB_22 -0.1003657000
_diffrn_orient_matrix_UB_23 -0.0691347000
_diffrn_orient_matrix_UB_31 0.1114378000
_diffrn_orient_matrix_UB_32 0.0339461000
_diffrn_orient_matrix_UB_33 -0.0335616000
_diffrn_radiation_monochromator mirror
_diffrn_radiation_probe x-ray
_diffrn_radiation_type CuK\a
_diffrn_radiation_wavelength 1.54184
_diffrn_reflns_av_R_equivalents 0.0370
_diffrn_reflns_av_unetI/netI 0.0292
_diffrn_reflns_Laue_measured_fraction_full 0.999
_diffrn_reflns_Laue_measured_fraction_max 0.983
_diffrn_reflns_limit_h_max 13
_diffrn_reflns_limit_h_min -13
_diffrn_reflns_limit_k_max 19
_diffrn_reflns_limit_k_min -19
_diffrn_reflns_limit_l_max 22
_diffrn_reflns_limit_l_min -22
_diffrn_reflns_number 42868
_diffrn_reflns_point_group_measured_fraction_full 0.999
_diffrn_reflns_point_group_measured_fraction_max 0.983
_diffrn_reflns_theta_full 67.684
_diffrn_reflns_theta_max 73.705
_diffrn_reflns_theta_min 3.169
_diffrn_source 'micro-focus sealed X-ray tube'
_diffrn_source_type 'SuperNova (Cu) X-ray Source'
_exptl_absorpt_coefficient_mu 1.327
_exptl_absorpt_correction_T_max 0.942
_exptl_absorpt_correction_T_min 0.719
_exptl_absorpt_correction_type analytical
_exptl_absorpt_process_details
;
CrysAlisPro 1.171.38.46 (Rigaku Oxford Diffraction, 2015)
Analytical numeric absorption correction using a multifaceted crystal
			model based on expressions derived by R.C. Clark & J.S. Reid.
(Clark, R. C. & Reid, J. S. (1995). Acta Cryst. A51, 887-897)
Empirical absorption correction using spherical harmonics,
 implemented in SCALE3 ABSPACK scaling algorithm.
;
_exptl_crystal_colour yellow
_exptl_crystal_colour_primary yellow
_exptl_crystal_density_diffrn 1.283
_exptl_crystal_description plate
_exptl_crystal_F_000 1112
_exptl_crystal_size_max 0.411
_exptl_crystal_size_mid 0.182
_exptl_crystal_size_min 0.046
_refine_diff_density_max 0.244
_refine_diff_density_min -0.419
_refine_diff_density_rms 0.040
_refine_ls_extinction_method none
_refine_ls_goodness_of_fit_ref 1.034
_refine_ls_hydrogen_treatment mixed
_refine_ls_matrix_type full
_refine_ls_number_parameters 698
_refine_ls_number_reflns 10776
_refine_ls_number_restraints 0
_refine_ls_restrained_S_all 1.034
_refine_ls_R_factor_all 0.0480
_refine_ls_R_factor_gt 0.0381
_refine_ls_shift/su_max 0.001
_refine_ls_shift/su_mean 0.000
_refine_ls_structure_factor_coef Fsqd
_refine_ls_weighting_details 'w=1/[\s^2^(Fo^2^)+(0.0555P)^2^+0.5227P] where P=(Fo^2^+2Fc^2^)/3'
_refine_ls_weighting_scheme calc
_refine_ls_wR_factor_gt 0.0989
_refine_ls_wR_factor_ref 0.1064
_reflns_Friedel_coverage 0.000
_reflns_number_gt 8967
_reflns_number_total 10776
_reflns_threshold_expression 'I > 2\s(I)'
_cod_data_source_file d0sc05725h2.cif
_cod_data_source_block ajgi-665-23
_cod_depositor_comments
;Adding full bibliography for 1559635--1559639.cif.

 Adding full bibliography for 1559635--1559639.cif.
;
_cod_original_cell_volume 2710.90(15)
_cod_database_code 1559637
_shelx_shelxl_version_number 2017/1
_chemical_oxdiff_formula 'C32 H33 N3 O2 S1'
_shelx_space_group_comment
;
The symmetry employed for this shelxl refinement is uniquely defined
by the following loop, which should always be used as a source of
symmetry information in preference to the above space-group names.
They are only intended as comments.
;
_reflns_odcompleteness_completeness 99.95
_reflns_odcompleteness_iscentric 1
_reflns_odcompleteness_theta 67.29
_olex2_refinement_description
;
1. Fixed Uiso
 At 1.2 times of:
  All C(H) groups, All C(H,H) groups, All N(H) groups
 At 1.5 times of:
  All C(H,H,H) groups
2.a Ternary CH refined with riding coordinates:
 C5(H5), C5B(H5B)
2.b Secondary CH2 refined with riding coordinates:
 C14(H14A,H14B), C15(H15A,H15B), C24(H24A,H24B), C14B(H14C,H14D), C15B(H15C,
 H15D), C24B(H24C,H24D)
2.c Aromatic/amide H refined with riding coordinates:
 C7(H7), C10(H10), C11(H11), C18(H18), C19(H19), C22(H22), C23(H23), C27(H27),
 C28(H28), C29(H29), C30(H30), C31(H31), C33(H33), C34(H34), C37(H37), C38(H38),
  C7B(H7B), C10B(H10B), C11B(H11B), C18B(H18B), C19B(H19B), C22B(H22B),
 C23B(H23B), C27B(H27B), C28B(H28B), C29B(H29B), C30B(H30B), C31B(H31B),
 C33B(H33B), C34B(H34B), C37B(H37B), C38B(H38B)
2.d Idealised Me refined as rotating group:
 C9(H9A,H9B,H9C), C21(H21A,H21B,H21C), C36(H36A,H36B,H36C), C9B(H9BA,H9BB,
 H9BC), C21B(H21D,H21E,H21F), C36B(H36D,H36E,H36F)
;
_olex2_submission_special_instructions 'No special instructions were received'
_oxdiff_exptl_absorpt_empirical_details
;
Empirical correction (ABSPACK) includes:
- Absorption correction using spherical harmonics
- Frame scaling
;
_oxdiff_exptl_absorpt_empirical_full_max 1.338
_oxdiff_exptl_absorpt_empirical_full_min 0.695

loop_
_space_group_symop_operation_xyz
'x, y, z'
'-x, -y, -z'

loop_
_atom_site_label
_atom_site_type_symbol
_atom_site_fract_x
_atom_site_fract_y
_atom_site_fract_z
_atom_site_U_iso_or_equiv
_atom_site_adp_type
_atom_site_occupancy
_atom_site_site_symmetry_order
_atom_site_calc_flag
_atom_site_refinement_flags_posn
_atom_site_refinement_flags_adp
_atom_site_refinement_flags_occupancy
_atom_site_disorder_assembly
_atom_site_disorder_group
S1 S 0.53590(3) 0.15208(3) 0.89892(2) 0.03163(9) Uani 1 1 d . . . . .
O2 O 0.57624(12) 0.21612(8) 0.98315(7) 0.0424(3) Uani 1 1 d . . . . .
O3 O 0.41119(10) 0.14009(9) 0.85463(9) 0.0459(3) Uani 1 1 d . . . . .
N4 N 0.62929(11) 0.18797(9) 0.84831(8) 0.0292(3) Uani 1 1 d . . . . .
H4 H 0.600(2) 0.1691(16) 0.7979(14) 0.057(6) Uiso 1 1 d . . . . .
N13 N 0.96846(11) 0.24892(9) 0.86124(8) 0.0314(3) Uani 1 1 d . . . . .
N16 N 1.00754(11) 0.06930(9) 0.84612(8) 0.0307(3) Uani 1 1 d . . . . .
C5 C 0.76313(13) 0.22826(10) 0.88132(8) 0.0269(3) Uani 1 1 d . . . . .
H5 H 0.780874 0.235002 0.939724 0.032 Uiso 1 1 calc R . . . .
C6 C 0.80707(14) 0.32629(10) 0.88053(9) 0.0297(3) Uani 1 1 d . . . . .
C7 C 0.74711(15) 0.40141(11) 0.89113(9) 0.0339(3) Uani 1 1 d . . . . .
H7 H 0.661490 0.394103 0.896118 0.041 Uiso 1 1 calc R . . . .
C8 C 0.81324(18) 0.48871(12) 0.89451(11) 0.0414(4) Uani 1 1 d . . . . .
C9 C 0.7502(2) 0.57268(14) 0.90689(14) 0.0577(5) Uani 1 1 d . . . . .
H9A H 0.740620 0.599939 0.963840 0.086 Uiso 1 1 calc GR . . . .
H9B H 0.666891 0.550890 0.870014 0.086 Uiso 1 1 calc GR . . . .
H9C H 0.802088 0.621665 0.894830 0.086 Uiso 1 1 calc GR . . . .
C10 C 0.93841(19) 0.49611(13) 0.88706(12) 0.0480(4) Uani 1 1 d . . . . .
H10 H 0.984056 0.555576 0.890336 0.058 Uiso 1 1 calc R . . . .
C11 C 1.00023(17) 0.42016(12) 0.87496(12) 0.0429(4) Uani 1 1 d . . . . .
H11 H 1.085638 0.426968 0.869510 0.051 Uiso 1 1 calc R . . . .
C12 C 0.93195(14) 0.33455(11) 0.87124(9) 0.0324(3) Uani 1 1 d . . . . .
C14 C 1.08360(14) 0.22401(12) 0.83856(11) 0.0372(3) Uani 1 1 d . . . . .
H14A H 1.152927 0.281808 0.861421 0.045 Uiso 1 1 calc R . . . .
H14B H 1.072410 0.196777 0.778137 0.045 Uiso 1 1 calc R . . . .
C15 C 1.11511(14) 0.15080(12) 0.87256(11) 0.0387(4) Uani 1 1 d . . . . .
H15A H 1.189149 0.127765 0.853208 0.046 Uiso 1 1 calc R . . . .
H15B H 1.137115 0.181213 0.933191 0.046 Uiso 1 1 calc R . . . .
C17 C 1.03628(13) -0.01341(11) 0.85618(9) 0.0298(3) Uani 1 1 d . . . . .
C18 C 1.14104(15) -0.04739(11) 0.82984(10) 0.0348(3) Uani 1 1 d . . . . .
H18 H 1.192971 -0.013938 0.806335 0.042 Uiso 1 1 calc R . . . .
C19 C 1.16969(15) -0.12912(12) 0.83767(10) 0.0379(3) Uani 1 1 d . . . . .
H19 H 1.242102 -0.149851 0.820224 0.046 Uiso 1 1 calc R . . . .
C20 C 1.09590(16) -0.18165(11) 0.87020(10) 0.0365(3) Uani 1 1 d . . . . .
C21 C 1.12833(19) -0.27046(12) 0.87857(12) 0.0483(4) Uani 1 1 d . . . . .
H21A H 1.220159 -0.261338 0.893557 0.072 Uiso 1 1 calc GR . . . .
H21B H 1.095640 -0.325552 0.826290 0.072 Uiso 1 1 calc GR . . . .
H21C H 1.090244 -0.282174 0.921299 0.072 Uiso 1 1 calc GR . . . .
C22 C 0.99221(16) -0.14847(12) 0.89561(10) 0.0383(3) Uani 1 1 d . . . . .
H22 H 0.939403 -0.183270 0.917680 0.046 Uiso 1 1 calc R . . . .
C23 C 0.96295(15) -0.06551(12) 0.88979(10) 0.0356(3) Uani 1 1 d . . . . .
H23 H 0.891952 -0.044077 0.909001 0.043 Uiso 1 1 calc R . . . .
C24 C 0.89520(13) 0.09915(10) 0.87296(9) 0.0287(3) Uani 1 1 d . . . . .
H24A H 0.912590 0.129334 0.933577 0.034 Uiso 1 1 calc R . . . .
H24B H 0.825014 0.042386 0.854511 0.034 Uiso 1 1 calc R . . . .
C25 C 0.85731(13) 0.17061(10) 0.83732(9) 0.0269(3) Uani 1 1 d . . . . .
C26 C 0.80642(13) 0.12313(11) 0.74405(9) 0.0298(3) Uani 1 1 d . . . . .
C27 C 0.83339(15) 0.17145(13) 0.69336(10) 0.0367(3) Uani 1 1 d . . . . .
H27 H 0.885726 0.234025 0.716627 0.044 Uiso 1 1 calc R . . . .
C28 C 0.78454(18) 0.12900(15) 0.60941(11) 0.0469(4) Uani 1 1 d . . . . .
H28 H 0.804339 0.162560 0.575780 0.056 Uiso 1 1 calc R . . . .
C29 C 0.70767(19) 0.03868(16) 0.57454(11) 0.0539(5) Uani 1 1 d . . . . .
H29 H 0.674914 0.009703 0.517053 0.065 Uiso 1 1 calc R . . . .
C30 C 0.67862(19) -0.00940(14) 0.62387(12) 0.0510(5) Uani 1 1 d . . . . .
H30 H 0.624803 -0.071418 0.600223 0.061 Uiso 1 1 calc R . . . .
C31 C 0.72748(16) 0.03222(12) 0.70779(10) 0.0392(4) Uani 1 1 d . . . . .
H31 H 0.706780 -0.001777 0.740939 0.047 Uiso 1 1 calc R . . . .
C32 C 0.55796(14) 0.03790(11) 0.89210(9) 0.0312(3) Uani 1 1 d . . . . .
C33 C 0.62730(15) 0.02728(12) 0.95789(10) 0.0364(3) Uani 1 1 d . . . . .
H33 H 0.662332 0.081377 1.007658 0.044 Uiso 1 1 calc R . . . .
C34 C 0.64530(16) -0.06280(13) 0.95073(11) 0.0414(4) Uani 1 1 d . . . . .
H34 H 0.692677 -0.069893 0.996104 0.050 Uiso 1 1 calc R . . . .
C35 C 0.59554(17) -0.14282(12) 0.87862(12) 0.0420(4) Uani 1 1 d . . . . .
C36 C 0.6157(2) -0.24057(15) 0.87106(15) 0.0596(5) Uani 1 1 d . . . . .
H36A H 0.658990 -0.236850 0.924282 0.089 Uiso 1 1 calc GR . . . .
H36B H 0.667410 -0.262747 0.830454 0.089 Uiso 1 1 calc GR . . . .
H36C H 0.533991 -0.285697 0.853526 0.089 Uiso 1 1 calc GR . . . .
C37 C 0.52647(18) -0.13055(13) 0.81327(12) 0.0465(4) Uani 1 1 d . . . . .
H37 H 0.492210 -0.184535 0.763307 0.056 Uiso 1 1 calc R . . . .
C38 C 0.50645(16) -0.04132(12) 0.81935(11) 0.0411(4) Uani 1 1 d . . . . .
H38 H 0.458032 -0.034303 0.774282 0.049 Uiso 1 1 calc R . . . .
S1B S 0.97983(3) 0.64664(3) 0.40909(3) 0.03648(10) Uani 1 1 d . . . . .
O2B O 1.00676(12) 0.71680(8) 0.49114(8) 0.0515(3) Uani 1 1 d . . . . .
O3B O 1.07773(11) 0.62792(10) 0.36465(10) 0.0542(4) Uani 1 1 d . . . . .
N4B N 0.87984(12) 0.67976(9) 0.35475(9) 0.0320(3) Uani 1 1 d . . . . .
H4B H 0.8769(18) 0.6548(14) 0.3066(12) 0.038 Uiso 1 1 d R . . . .
N13B N 0.57409(11) 0.74540(9) 0.35554(8) 0.0294(3) Uani 1 1 d . . . . .
N16B N 0.44824(12) 0.56854(10) 0.34266(9) 0.0353(3) Uani 1 1 d . . . . .
C5B C 0.77897(13) 0.72410(10) 0.38525(9) 0.0273(3) Uani 1 1 d . . . . .
H5B H 0.788778 0.735045 0.444536 0.033 Uiso 1 1 calc R . . . .
C6B C 0.77929(14) 0.81938(10) 0.37757(8) 0.0281(3) Uani 1 1 d . . . . .
C7B C 0.87769(14) 0.89073(10) 0.38576(9) 0.0311(3) Uani 1 1 d . . . . .
H7B H 0.962101 0.883943 0.397851 0.037 Uiso 1 1 calc R . . . .
C8B C 0.85348(16) 0.97434(11) 0.37622(9) 0.0343(3) Uani 1 1 d . . . . .
C9B C 0.96136(18) 1.05111(12) 0.38170(11) 0.0448(4) Uani 1 1 d . . . . .
H9BA H 1.025936 1.066281 0.431025 0.067 Uiso 1 1 calc GR . . . .
H9BB H 0.930457 1.108823 0.384521 0.067 Uiso 1 1 calc GR . . . .
H9BC H 0.997929 1.028195 0.333126 0.067 Uiso 1 1 calc GR . . . .
C10B C 0.72861(16) 0.98173(11) 0.36025(9) 0.0363(3) Uani 1 1 d . . . . .
H10B H 0.711289 1.038081 0.354262 0.044 Uiso 1 1 calc R . . . .
C11B C 0.62719(15) 0.90973(11) 0.35261(9) 0.0340(3) Uani 1 1 d . . . . .
H11B H 0.542632 0.916884 0.342202 0.041 Uiso 1 1 calc R . . . .
C12B C 0.65420(14) 0.82756(10) 0.36072(8) 0.0279(3) Uani 1 1 d . . . . .
C14B C 0.43891(14) 0.71984(12) 0.32641(10) 0.0358(3) Uani 1 1 d . . . . .
H14C H 0.417765 0.690296 0.265742 0.043 Uiso 1 1 calc R . . . .
H14D H 0.403104 0.777840 0.344677 0.043 Uiso 1 1 calc R . . . .
C15B C 0.38424(15) 0.64946(13) 0.36073(12) 0.0408(4) Uani 1 1 d . . . . .
H15C H 0.394419 0.682404 0.420795 0.049 Uiso 1 1 calc R . . . .
H15D H 0.292937 0.625212 0.336281 0.049 Uiso 1 1 calc R . . . .
C17B C 0.38424(14) 0.48313(11) 0.34478(9) 0.0329(3) Uani 1 1 d . . . . .
C18B C 0.25751(15) 0.44495(12) 0.30358(10) 0.0377(3) Uani 1 1 d . . . . .
H18B H 0.215130 0.478489 0.276474 0.045 Uiso 1 1 calc R . . . .
C19B C 0.19376(15) 0.35937(12) 0.30197(10) 0.0407(4) Uani 1 1 d . . . . .
H19B H 0.108035 0.335500 0.273755 0.049 Uiso 1 1 calc R . . . .
C20B C 0.25088(16) 0.30696(12) 0.34028(10) 0.0401(4) Uani 1 1 d . . . . .
C21B C 0.1785(2) 0.21438(14) 0.33892(14) 0.0572(5) Uani 1 1 d . . . . .
H21D H 0.101081 0.225206 0.358778 0.086 Uiso 1 1 calc GR . . . .
H21E H 0.230698 0.192004 0.374382 0.086 Uiso 1 1 calc GR . . . .
H21F H 0.156842 0.165848 0.282703 0.086 Uiso 1 1 calc GR . . . .
C22B C 0.37624(17) 0.34461(13) 0.38063(11) 0.0407(4) Uani 1 1 d . . . . .
H22B H 0.418407 0.310162 0.406856 0.049 Uiso 1 1 calc R . . . .
C23B C 0.44193(15) 0.43111(12) 0.38386(10) 0.0378(3) Uani 1 1 d . . . . .
H23B H 0.527164 0.455205 0.413019 0.045 Uiso 1 1 calc R . . . .
C24B C 0.58320(14) 0.60078(11) 0.37842(10) 0.0331(3) Uani 1 1 d . . . . .
H24C H 0.623367 0.544908 0.367681 0.040 Uiso 1 1 calc R . . . .
H24D H 0.597110 0.635933 0.438498 0.040 Uiso 1 1 calc R . . . .
C25B C 0.64109(13) 0.66643(10) 0.33984(9) 0.0269(3) Uani 1 1 d . . . . .
C26B C 0.63410(13) 0.61146(10) 0.24801(9) 0.0292(3) Uani 1 1 d . . . . .
C27B C 0.61695(14) 0.65615(11) 0.19288(9) 0.0330(3) Uani 1 1 d . . . . .
H27B H 0.607845 0.720826 0.212406 0.040 Uiso 1 1 calc R . . . .
C28B C 0.61299(16) 0.60771(14) 0.11019(10) 0.0421(4) Uani 1 1 d . . . . .
H28B H 0.600266 0.639159 0.073631 0.051 Uiso 1 1 calc R . . . .
C29B C 0.62743(17) 0.51410(15) 0.08068(11) 0.0493(4) Uani 1 1 d . . . . .
H29B H 0.624566 0.481064 0.023971 0.059 Uiso 1 1 calc R . . . .
C30B C 0.64603(18) 0.46879(13) 0.13396(13) 0.0518(5) Uani 1 1 d . . . . .
H30B H 0.656666 0.404495 0.113958 0.062 Uiso 1 1 calc R . . . .
C31B C 0.64930(16) 0.51686(12) 0.21692(11) 0.0410(4) Uani 1 1 d . . . . .
H31B H 0.662072 0.484836 0.253021 0.049 Uiso 1 1 calc R . . . .
C32B C 0.90481(14) 0.53763(11) 0.41058(9) 0.0319(3) Uani 1 1 d . . . . .
C33B C 0.85124(16) 0.53638(12) 0.47552(10) 0.0380(3) Uani 1 1 d . . . . .
H33B H 0.855870 0.594476 0.520678 0.046 Uiso 1 1 calc R . . . .
C34B C 0.79067(16) 0.44972(13) 0.47430(11) 0.0413(4) Uani 1 1 d . . . . .
H34B H 0.753562 0.448994 0.518943 0.050 Uiso 1 1 calc R . . . .
C35B C 0.78318(15) 0.36418(12) 0.40928(10) 0.0382(3) Uani 1 1 d . . . . .
C36B C 0.71790(19) 0.26982(15) 0.40816(14) 0.0535(5) Uani 1 1 d . . . . .
H36D H 0.745060 0.266749 0.461547 0.080 Uiso 1 1 calc GR . . . .
H36E H 0.739832 0.217081 0.365318 0.080 Uiso 1 1 calc GR . . . .
H36F H 0.626379 0.264295 0.396894 0.080 Uiso 1 1 calc GR . . . .
C37B C 0.8401(2) 0.36705(12) 0.34558(11) 0.0488(4) Uani 1 1 d . . . . .
H37B H 0.837671 0.308873 0.301092 0.059 Uiso 1 1 calc R . . . .
C38B C 0.90034(19) 0.45288(12) 0.34557(11) 0.0444(4) Uani 1 1 d . . . . .
H38B H 0.938364 0.453685 0.301285 0.053 Uiso 1 1 calc R . . . .

loop_
_atom_site_aniso_label
_atom_site_aniso_U_11
_atom_site_aniso_U_22
_atom_site_aniso_U_33
_atom_site_aniso_U_23
_atom_site_aniso_U_13
_atom_site_aniso_U_12
S1 0.02426(17) 0.03364(18) 0.0437(2) 0.01838(15) 0.01528(14) 0.00994(14)
O2 0.0491(7) 0.0376(6) 0.0450(6) 0.0138(5) 0.0264(5) 0.0128(5)
O3 0.0235(5) 0.0537(7) 0.0743(8) 0.0365(7) 0.0159(5) 0.0140(5)
N4 0.0224(6) 0.0345(6) 0.0339(6) 0.0160(5) 0.0079(5) 0.0066(5)
N13 0.0222(6) 0.0295(6) 0.0446(7) 0.0162(5) 0.0103(5) 0.0039(5)
N16 0.0213(6) 0.0327(6) 0.0432(7) 0.0186(5) 0.0105(5) 0.0079(5)
C5 0.0227(7) 0.0296(7) 0.0299(6) 0.0120(5) 0.0080(5) 0.0066(5)
C6 0.0304(7) 0.0290(7) 0.0295(7) 0.0105(6) 0.0087(6) 0.0062(6)
C7 0.0363(8) 0.0329(7) 0.0334(7) 0.0109(6) 0.0119(6) 0.0112(6)
C8 0.0518(10) 0.0310(8) 0.0452(9) 0.0155(7) 0.0166(8) 0.0134(7)
C9 0.0786(15) 0.0391(10) 0.0724(13) 0.0283(9) 0.0366(12) 0.0269(10)
C10 0.0540(11) 0.0314(8) 0.0622(11) 0.0212(8) 0.0195(9) 0.0054(8)
C11 0.0361(9) 0.0355(8) 0.0592(10) 0.0210(8) 0.0152(7) 0.0030(7)
C12 0.0304(7) 0.0304(7) 0.0368(7) 0.0136(6) 0.0083(6) 0.0053(6)
C14 0.0217(7) 0.0380(8) 0.0568(10) 0.0229(7) 0.0133(6) 0.0051(6)
C15 0.0206(7) 0.0400(8) 0.0587(10) 0.0229(8) 0.0087(7) 0.0062(6)
C17 0.0254(7) 0.0319(7) 0.0311(7) 0.0116(6) 0.0044(5) 0.0070(6)
C18 0.0292(7) 0.0358(8) 0.0415(8) 0.0151(6) 0.0115(6) 0.0093(6)
C19 0.0316(8) 0.0355(8) 0.0428(8) 0.0092(7) 0.0072(6) 0.0122(6)
C20 0.0382(8) 0.0308(7) 0.0348(7) 0.0092(6) -0.0008(6) 0.0079(6)
C21 0.0570(11) 0.0352(9) 0.0513(10) 0.0169(8) 0.0028(8) 0.0145(8)
C22 0.0402(9) 0.0385(8) 0.0401(8) 0.0200(7) 0.0093(7) 0.0072(7)
C23 0.0313(8) 0.0402(8) 0.0410(8) 0.0192(7) 0.0116(6) 0.0119(6)
C24 0.0222(7) 0.0331(7) 0.0353(7) 0.0168(6) 0.0090(5) 0.0077(6)
C25 0.0203(6) 0.0296(7) 0.0336(7) 0.0141(6) 0.0095(5) 0.0057(5)
C26 0.0240(7) 0.0356(7) 0.0331(7) 0.0129(6) 0.0111(5) 0.0129(6)
C27 0.0323(8) 0.0476(9) 0.0386(8) 0.0209(7) 0.0145(6) 0.0166(7)
C28 0.0450(10) 0.0700(12) 0.0389(9) 0.0276(9) 0.0176(7) 0.0270(9)
C29 0.0538(11) 0.0736(13) 0.0313(8) 0.0118(8) 0.0100(8) 0.0273(10)
C30 0.0471(10) 0.0466(10) 0.0432(9) 0.0017(8) 0.0029(8) 0.0101(8)
C31 0.0365(8) 0.0390(8) 0.0387(8) 0.0107(7) 0.0094(7) 0.0087(7)
C32 0.0245(7) 0.0330(7) 0.0407(8) 0.0177(6) 0.0123(6) 0.0066(6)
C33 0.0336(8) 0.0397(8) 0.0390(8) 0.0181(7) 0.0105(6) 0.0074(7)
C34 0.0382(9) 0.0496(10) 0.0493(9) 0.0297(8) 0.0150(7) 0.0157(7)
C35 0.0384(9) 0.0388(9) 0.0602(10) 0.0257(8) 0.0239(8) 0.0132(7)
C36 0.0681(14) 0.0451(11) 0.0853(15) 0.0356(11) 0.0360(12) 0.0253(10)
C37 0.0492(10) 0.0347(8) 0.0492(10) 0.0109(7) 0.0099(8) 0.0048(7)
C38 0.0374(9) 0.0402(9) 0.0439(9) 0.0177(7) 0.0031(7) 0.0050(7)
S1B 0.02329(17) 0.02873(18) 0.0559(2) 0.01606(16) 0.00287(15) 0.00785(14)
O2B 0.0453(7) 0.0306(6) 0.0600(8) 0.0074(5) -0.0170(6) 0.0067(5)
O3B 0.0274(6) 0.0507(7) 0.1013(11) 0.0414(8) 0.0247(6) 0.0176(5)
N4B 0.0249(6) 0.0316(6) 0.0423(7) 0.0151(6) 0.0098(5) 0.0105(5)
N13B 0.0238(6) 0.0290(6) 0.0373(6) 0.0128(5) 0.0077(5) 0.0104(5)
N16B 0.0216(6) 0.0403(7) 0.0522(8) 0.0255(6) 0.0112(5) 0.0085(5)
C5B 0.0223(6) 0.0279(7) 0.0340(7) 0.0137(6) 0.0072(5) 0.0070(5)
C6B 0.0294(7) 0.0268(7) 0.0291(6) 0.0106(5) 0.0076(5) 0.0089(6)
C7B 0.0313(7) 0.0289(7) 0.0331(7) 0.0106(6) 0.0093(6) 0.0078(6)
C8B 0.0428(9) 0.0264(7) 0.0321(7) 0.0092(6) 0.0111(6) 0.0056(6)
C9B 0.0520(10) 0.0311(8) 0.0505(10) 0.0164(7) 0.0139(8) 0.0031(7)
C10B 0.0491(9) 0.0266(7) 0.0351(7) 0.0120(6) 0.0089(7) 0.0135(7)
C11B 0.0366(8) 0.0321(7) 0.0338(7) 0.0112(6) 0.0063(6) 0.0144(6)
C12B 0.0282(7) 0.0273(7) 0.0277(6) 0.0088(5) 0.0078(5) 0.0082(6)
C14B 0.0239(7) 0.0383(8) 0.0489(9) 0.0181(7) 0.0088(6) 0.0137(6)
C15B 0.0264(8) 0.0447(9) 0.0581(10) 0.0229(8) 0.0173(7) 0.0123(7)
C17B 0.0273(7) 0.0376(8) 0.0365(7) 0.0158(6) 0.0123(6) 0.0062(6)
C18B 0.0275(8) 0.0435(9) 0.0426(8) 0.0174(7) 0.0083(6) 0.0072(7)
C19B 0.0286(8) 0.0425(9) 0.0428(8) 0.0093(7) 0.0083(6) 0.0021(7)
C20B 0.0397(9) 0.0363(8) 0.0406(8) 0.0109(7) 0.0151(7) 0.0017(7)
C21B 0.0559(12) 0.0412(10) 0.0679(13) 0.0190(9) 0.0147(10) -0.0044(9)
C22B 0.0399(9) 0.0418(9) 0.0453(9) 0.0224(7) 0.0119(7) 0.0068(7)
C23B 0.0297(8) 0.0441(9) 0.0423(8) 0.0216(7) 0.0075(6) 0.0040(7)
C24B 0.0232(7) 0.0394(8) 0.0435(8) 0.0229(7) 0.0093(6) 0.0074(6)
C25B 0.0210(6) 0.0279(7) 0.0350(7) 0.0143(6) 0.0076(5) 0.0076(5)
C26B 0.0198(6) 0.0289(7) 0.0376(7) 0.0108(6) 0.0082(5) 0.0049(5)
C27B 0.0248(7) 0.0372(8) 0.0357(7) 0.0135(6) 0.0077(6) 0.0039(6)
C28B 0.0315(8) 0.0547(10) 0.0349(8) 0.0134(7) 0.0077(6) 0.0038(7)
C29B 0.0360(9) 0.0596(11) 0.0368(8) 0.0023(8) 0.0094(7) 0.0057(8)
C30B 0.0431(10) 0.0376(9) 0.0587(11) -0.0008(8) 0.0120(8) 0.0111(8)
C31B 0.0381(9) 0.0323(8) 0.0487(9) 0.0102(7) 0.0094(7) 0.0103(7)
C32B 0.0276(7) 0.0303(7) 0.0388(8) 0.0132(6) 0.0059(6) 0.0111(6)
C33B 0.0417(9) 0.0394(8) 0.0335(7) 0.0111(6) 0.0087(6) 0.0183(7)
C34B 0.0396(9) 0.0531(10) 0.0409(8) 0.0247(8) 0.0142(7) 0.0169(8)
C35B 0.0325(8) 0.0394(8) 0.0455(9) 0.0224(7) 0.0028(7) 0.0065(7)
C36B 0.0431(10) 0.0513(11) 0.0684(12) 0.0354(10) -0.0008(9) -0.0015(8)
C37B 0.0681(13) 0.0304(8) 0.0437(9) 0.0089(7) 0.0174(9) 0.0077(8)
C38B 0.0597(11) 0.0331(8) 0.0421(9) 0.0108(7) 0.0245(8) 0.0118(8)

loop_
_atom_type_symbol
_atom_type_description
_atom_type_scat_dispersion_real
_atom_type_scat_dispersion_imag
_atom_type_scat_source
C C 0.0181 0.0091 'International Tables Vol C Tables 4.2.6.8 and 6.1.1.4'
H H 0.0000 0.0000 'International Tables Vol C Tables 4.2.6.8 and 6.1.1.4'
N N 0.0311 0.0180 'International Tables Vol C Tables 4.2.6.8 and 6.1.1.4'
O O 0.0492 0.0322 'International Tables Vol C Tables 4.2.6.8 and 6.1.1.4'
S S 0.3331 0.5567 'International Tables Vol C Tables 4.2.6.8 and 6.1.1.4'

loop_
_exptl_crystal_face_index_h
_exptl_crystal_face_index_k
_exptl_crystal_face_index_l
_exptl_crystal_face_perp_dist
-5 -2 4 0.0720
5 -3 4 0.1401
4 2 -5 0.0902
-1 1 -1 0.1451
0 -1 -1 0.0230
0 1 1 0.0230
0 1 -1 0.1696

loop_
_geom_angle_atom_site_label_1
_geom_angle_atom_site_label_2
_geom_angle_atom_site_label_3
_geom_angle
_geom_angle_site_symmetry_1
_geom_angle_site_symmetry_3
_geom_angle_publ_flag
O2 S1 O3 120.77(8) . . ?
O2 S1 N4 107.55(7) . . ?
O2 S1 C32 107.55(7) . . ?
O3 S1 N4 105.18(7) . . ?
O3 S1 C32 107.68(8) . . ?
N4 S1 C32 107.47(7) . . ?
S1 N4 H4 114.8(16) . . ?
C5 N4 S1 123.01(10) . . ?
C5 N4 H4 120.5(16) . . ?
C12 N13 C14 126.33(13) . . ?
C12 N13 C25 110.41(12) . . ?
C14 N13 C25 117.61(12) . . ?
C17 N16 C15 115.00(12) . . ?
C17 N16 C24 116.79(12) . . ?
C24 N16 C15 111.94(12) . . ?
N4 C5 H5 107.5 . . ?
N4 C5 C6 114.21(12) . . ?
N4 C5 C25 117.30(12) . . ?
C6 C5 H5 107.5 . . ?
C6 C5 C25 102.23(11) . . ?
C25 C5 H5 107.5 . . ?
C7 C6 C5 130.80(14) . . ?
C7 C6 C12 121.33(14) . . ?
C12 C6 C5 107.78(12) . . ?
C6 C7 H7 120.2 . . ?
C6 C7 C8 119.52(15) . . ?
C8 C7 H7 120.2 . . ?
C7 C8 C9 120.66(17) . . ?
C10 C8 C7 118.21(15) . . ?
C10 C8 C9 121.13(17) . . ?
C8 C9 H9A 109.5 . . ?
C8 C9 H9B 109.5 . . ?
C8 C9 H9C 109.5 . . ?
H9A C9 H9B 109.5 . . ?
H9A C9 H9C 109.5 . . ?
H9B C9 H9C 109.5 . . ?
C8 C10 H10 118.5 . . ?
C8 C10 C11 123.07(16) . . ?
C11 C10 H10 118.5 . . ?
C10 C11 H11 121.3 . . ?
C12 C11 C10 117.31(16) . . ?
C12 C11 H11 121.3 . . ?
N13 C12 C6 109.44(13) . . ?
N13 C12 C11 130.00(15) . . ?
C11 C12 C6 120.53(14) . . ?
N13 C14 H14A 110.1 . . ?
N13 C14 H14B 110.1 . . ?
N13 C14 C15 108.00(13) . . ?
H14A C14 H14B 108.4 . . ?
C15 C14 H14A 110.1 . . ?
C15 C14 H14B 110.1 . . ?
N16 C15 C14 110.57(13) . . ?
N16 C15 H15A 109.5 . . ?
N16 C15 H15B 109.5 . . ?
C14 C15 H15A 109.5 . . ?
C14 C15 H15B 109.5 . . ?
H15A C15 H15B 108.1 . . ?
C18 C17 N16 119.75(14) . . ?
C23 C17 N16 123.01(13) . . ?
C23 C17 C18 117.22(14) . . ?
C17 C18 H18 119.6 . . ?
C19 C18 C17 120.79(15) . . ?
C19 C18 H18 119.6 . . ?
C18 C19 H19 119.0 . . ?
C18 C19 C20 122.02(15) . . ?
C20 C19 H19 119.0 . . ?
C19 C20 C21 121.49(16) . . ?
C22 C20 C19 117.13(15) . . ?
C22 C20 C21 121.38(16) . . ?
C20 C21 H21A 109.5 . . ?
C20 C21 H21B 109.5 . . ?
C20 C21 H21C 109.5 . . ?
H21A C21 H21B 109.5 . . ?
H21A C21 H21C 109.5 . . ?
H21B C21 H21C 109.5 . . ?
C20 C22 H22 119.1 . . ?
C20 C22 C23 121.86(16) . . ?
C23 C22 H22 119.1 . . ?
C17 C23 H23 119.5 . . ?
C22 C23 C17 120.96(15) . . ?
C22 C23 H23 119.5 . . ?
N16 C24 H24A 109.7 . . ?
N16 C24 H24B 109.7 . . ?
N16 C24 C25 110.00(11) . . ?
H24A C24 H24B 108.2 . . ?
C25 C24 H24A 109.7 . . ?
C25 C24 H24B 109.7 . . ?
N13 C25 C5 99.77(11) . . ?
N13 C25 C24 106.91(11) . . ?
N13 C25 C26 112.84(12) . . ?
C24 C25 C5 113.52(11) . . ?
C24 C25 C26 112.25(12) . . ?
C26 C25 C5 110.90(11) . . ?
C27 C26 C25 121.11(14) . . ?
C31 C26 C25 120.98(14) . . ?
C31 C26 C27 117.85(15) . . ?
C26 C27 H27 119.6 . . ?
C28 C27 C26 120.78(17) . . ?
C28 C27 H27 119.6 . . ?
C27 C28 H28 119.7 . . ?
C29 C28 C27 120.54(17) . . ?
C29 C28 H28 119.7 . . ?
C28 C29 H29 120.3 . . ?
C28 C29 C30 119.41(17) . . ?
C30 C29 H29 120.3 . . ?
C29 C30 H30 119.8 . . ?
C29 C30 C31 120.49(19) . . ?
C31 C30 H30 119.8 . . ?
C26 C31 H31 119.5 . . ?
C30 C31 C26 120.92(17) . . ?
C30 C31 H31 119.5 . . ?
C33 C32 S1 120.50(12) . . ?
C33 C32 C38 120.21(15) . . ?
C38 C32 S1 119.29(12) . . ?
C32 C33 H33 120.2 . . ?
C32 C33 C34 119.55(16) . . ?
C34 C33 H33 120.2 . . ?
C33 C34 H34 119.3 . . ?
C33 C34 C35 121.32(16) . . ?
C35 C34 H34 119.3 . . ?
C34 C35 C36 121.11(18) . . ?
C34 C35 C37 118.20(16) . . ?
C37 C35 C36 120.69(18) . . ?
C35 C36 H36A 109.5 . . ?
C35 C36 H36B 109.5 . . ?
C35 C36 H36C 109.5 . . ?
H36A C36 H36B 109.5 . . ?
H36A C36 H36C 109.5 . . ?
H36B C36 H36C 109.5 . . ?
C35 C37 H37 119.3 . . ?
C38 C37 C35 121.41(17) . . ?
C38 C37 H37 119.3 . . ?
C32 C38 H38 120.3 . . ?
C37 C38 C32 119.30(16) . . ?
C37 C38 H38 120.3 . . ?
O2B S1B N4B 107.02(7) . . ?
O2B S1B C32B 107.28(8) . . ?
O3B S1B O2B 120.89(9) . . ?
O3B S1B N4B 105.19(8) . . ?
O3B S1B C32B 107.88(7) . . ?
N4B S1B C32B 108.03(7) . . ?
S1B N4B H4B 113.0(14) . . ?
C5B N4B S1B 123.26(11) . . ?
C5B N4B H4B 121.1(14) . . ?
C12B N13B C14B 126.12(12) . . ?
C12B N13B C25B 109.72(11) . . ?
C14B N13B C25B 117.04(12) . . ?
C17B N16B C15B 117.39(12) . . ?
C17B N16B C24B 118.23(12) . . ?
C24B N16B C15B 111.54(13) . . ?
N4B C5B H5B 108.3 . . ?
N4B C5B C6B 113.41(12) . . ?
N4B C5B C25B 116.03(12) . . ?
C6B C5B H5B 108.3 . . ?
C6B C5B C25B 102.16(11) . . ?
C25B C5B H5B 108.3 . . ?
C7B C6B C5B 130.45(13) . . ?
C7B C6B C12B 121.53(13) . . ?
C12B C6B C5B 108.01(12) . . ?
C6B C7B H7B 120.1 . . ?
C6B C7B C8B 119.82(14) . . ?
C8B C7B H7B 120.1 . . ?
C7B C8B C9B 119.91(15) . . ?
C10B C8B C7B 117.92(15) . . ?
C10B C8B C9B 122.16(14) . . ?
C8B C9B H9BA 109.5 . . ?
C8B C9B H9BB 109.5 . . ?
C8B C9B H9BC 109.5 . . ?
H9BA C9B H9BB 109.5 . . ?
H9BA C9B H9BC 109.5 . . ?
H9BB C9B H9BC 109.5 . . ?
C8B C10B H10B 118.6 . . ?
C8B C10B C11B 122.80(14) . . ?
C11B C10B H10B 118.6 . . ?
C10B C11B H11B 121.1 . . ?
C12B C11B C10B 117.81(14) . . ?
C12B C11B H11B 121.1 . . ?
N13B C12B C6B 109.52(12) . . ?
C11B C12B N13B 130.38(14) . . ?
C11B C12B C6B 120.10(14) . . ?
N13B C14B H14C 110.0 . . ?
N13B C14B H14D 110.0 . . ?
N13B C14B C15B 108.37(13) . . ?
H14C C14B H14D 108.4 . . ?
C15B C14B H14C 110.0 . . ?
C15B C14B H14D 110.0 . . ?
N16B C15B C14B 110.47(13) . . ?
N16B C15B H15C 109.6 . . ?
N16B C15B H15D 109.6 . . ?
C14B C15B H15C 109.6 . . ?
C14B C15B H15D 109.6 . . ?
H15C C15B H15D 108.1 . . ?
C18B C17B N16B 119.60(14) . . ?
C23B C17B N16B 123.13(14) . . ?
C23B C17B C18B 117.23(15) . . ?
C17B C18B H18B 119.6 . . ?
C19B C18B C17B 120.88(15) . . ?
C19B C18B H18B 119.6 . . ?
C18B C19B H19B 118.9 . . ?
C18B C19B C20B 122.16(16) . . ?
C20B C19B H19B 118.9 . . ?
C19B C20B C21B 121.19(17) . . ?
C22B C20B C19B 116.85(16) . . ?
C22B C20B C21B 121.95(17) . . ?
C20B C21B H21D 109.5 . . ?
C20B C21B H21E 109.5 . . ?
C20B C21B H21F 109.5 . . ?
H21D C21B H21E 109.5 . . ?
H21D C21B H21F 109.5 . . ?
H21E C21B H21F 109.5 . . ?
C20B C22B H22B 119.0 . . ?
C20B C22B C23B 122.02(16) . . ?
C23B C22B H22B 119.0 . . ?
C17B C23B H23B 119.6 . . ?
C22B C23B C17B 120.84(15) . . ?
C22B C23B H23B 119.6 . . ?
N16B C24B H24C 110.0 . . ?
N16B C24B H24D 110.0 . . ?
N16B C24B C25B 108.48(12) . . ?
H24C C24B H24D 108.4 . . ?
C25B C24B H24C 110.0 . . ?
C25B C24B H24D 110.0 . . ?
N13B C25B C5B 100.22(11) . . ?
N13B C25B C24B 106.97(11) . . ?
N13B C25B C26B 112.54(11) . . ?
C24B C25B C5B 114.14(11) . . ?
C24B C25B C26B 111.50(12) . . ?
C26B C25B C5B 110.95(11) . . ?
C27B C26B C25B 120.73(13) . . ?
C31B C26B C25B 121.69(14) . . ?
C31B C26B C27B 117.53(15) . . ?
C26B C27B H27B 119.4 . . ?
C28B C27B C26B 121.13(15) . . ?
C28B C27B H27B 119.4 . . ?
C27B C28B H28B 119.8 . . ?
C29B C28B C27B 120.39(17) . . ?
C29B C28B H28B 119.8 . . ?
C28B C29B H29B 120.2 . . ?
C30B C29B C28B 119.62(16) . . ?
C30B C29B H29B 120.2 . . ?
C29B C30B H30B 119.9 . . ?
C29B C30B C31B 120.24(17) . . ?
C31B C30B H30B 119.9 . . ?
C26B C31B H31B 119.5 . . ?
C30B C31B C26B 121.09(17) . . ?
C30B C31B H31B 119.5 . . ?
C33B C32B S1B 120.70(12) . . ?
C33B C32B C38B 120.31(16) . . ?
C38B C32B S1B 118.99(13) . . ?
C32B C33B H33B 120.3 . . ?
C32B C33B C34B 119.45(15) . . ?
C34B C33B H33B 120.3 . . ?
C33B C34B H34B 119.4 . . ?
C35B C34B C33B 121.26(16) . . ?
C35B C34B H34B 119.4 . . ?
C34B C35B C36B 121.27(17) . . ?
C34B C35B C37B 118.22(16) . . ?
C37B C35B C36B 120.49(17) . . ?
C35B C36B H36D 109.5 . . ?
C35B C36B H36E 109.5 . . ?
C35B C36B H36F 109.5 . . ?
H36D C36B H36E 109.5 . . ?
H36D C36B H36F 109.5 . . ?
H36E C36B H36F 109.5 . . ?
C35B C37B H37B 119.4 . . ?
C38B C37B C35B 121.29(16) . . ?
C38B C37B H37B 119.4 . . ?
C32B C38B H38B 120.3 . . ?
C37B C38B C32B 119.45(16) . . ?
C37B C38B H38B 120.3 . . ?

loop_
_geom_bond_atom_site_label_1
_geom_bond_atom_site_label_2
_geom_bond_distance
_geom_bond_site_symmetry_2
_geom_bond_publ_flag
S1 O2 1.4295(13) . ?
S1 O3 1.4301(12) . ?
S1 N4 1.6224(13) . ?
S1 C32 1.7642(15) . ?
N4 H4 0.84(2) . ?
N4 C5 1.4514(18) . ?
N13 C12 1.3852(19) . ?
N13 C14 1.4427(19) . ?
N13 C25 1.4686(18) . ?
N16 C15 1.468(2) . ?
N16 C17 1.4159(18) . ?
N16 C24 1.4608(17) . ?
C5 H5 1.0000 . ?
C5 C6 1.514(2) . ?
C5 C25 1.5700(18) . ?
C6 C7 1.376(2) . ?
C6 C12 1.396(2) . ?
C7 H7 0.9500 . ?
C7 C8 1.400(2) . ?
C8 C9 1.511(2) . ?
C8 C10 1.390(3) . ?
C9 H9A 0.9800 . ?
C9 H9B 0.9800 . ?
C9 H9C 0.9800 . ?
C10 H10 0.9500 . ?
C10 C11 1.397(2) . ?
C11 H11 0.9500 . ?
C11 C12 1.385(2) . ?
C14 H14A 0.9900 . ?
C14 H14B 0.9900 . ?
C14 C15 1.516(2) . ?
C15 H15A 0.9900 . ?
C15 H15B 0.9900 . ?
C17 C18 1.402(2) . ?
C17 C23 1.394(2) . ?
C18 H18 0.9500 . ?
C18 C19 1.385(2) . ?
C19 H19 0.9500 . ?
C19 C20 1.387(2) . ?
C20 C21 1.508(2) . ?
C20 C22 1.382(2) . ?
C21 H21A 0.9800 . ?
C21 H21B 0.9800 . ?
C21 H21C 0.9800 . ?
C22 H22 0.9500 . ?
C22 C23 1.391(2) . ?
C23 H23 0.9500 . ?
C24 H24A 0.9900 . ?
C24 H24B 0.9900 . ?
C24 C25 1.5308(18) . ?
C25 C26 1.5379(19) . ?
C26 C27 1.399(2) . ?
C26 C31 1.393(2) . ?
C27 H27 0.9500 . ?
C27 C28 1.389(2) . ?
C28 H28 0.9500 . ?
C28 C29 1.377(3) . ?
C29 H29 0.9500 . ?
C29 C30 1.381(3) . ?
C30 H30 0.9500 . ?
C30 C31 1.388(2) . ?
C31 H31 0.9500 . ?
C32 C33 1.383(2) . ?
C32 C38 1.390(2) . ?
C33 H33 0.9500 . ?
C33 C34 1.385(2) . ?
C34 H34 0.9500 . ?
C34 C35 1.387(3) . ?
C35 C36 1.507(2) . ?
C35 C37 1.389(3) . ?
C36 H36A 0.9800 . ?
C36 H36B 0.9800 . ?
C36 H36C 0.9800 . ?
C37 H37 0.9500 . ?
C37 C38 1.384(2) . ?
C38 H38 0.9500 . ?
S1B O2B 1.4284(14) . ?
S1B O3B 1.4274(13) . ?
S1B N4B 1.6201(13) . ?
S1B C32B 1.7608(16) . ?
N4B H4B 0.80(2) . ?
N4B C5B 1.4522(18) . ?
N13B C12B 1.3896(19) . ?
N13B C14B 1.4437(18) . ?
N13B C25B 1.4690(17) . ?
N16B C15B 1.472(2) . ?
N16B C17B 1.407(2) . ?
N16B C24B 1.4597(19) . ?
C5B H5B 1.0000 . ?
C5B C6B 1.5146(19) . ?
C5B C25B 1.5697(19) . ?
C6B C7B 1.368(2) . ?
C6B C12B 1.396(2) . ?
C7B H7B 0.9500 . ?
C7B C8B 1.409(2) . ?
C8B C9B 1.505(2) . ?
C8B C10B 1.389(2) . ?
C9B H9BA 0.9800 . ?
C9B H9BB 0.9800 . ?
C9B H9BC 0.9800 . ?
C10B H10B 0.9500 . ?
C10B C11B 1.399(2) . ?
C11B H11B 0.9500 . ?
C11B C12B 1.387(2) . ?
C14B H14C 0.9900 . ?
C14B H14D 0.9900 . ?
C14B C15B 1.514(2) . ?
C15B H15C 0.9900 . ?
C15B H15D 0.9900 . ?
C17B C18B 1.405(2) . ?
C17B C23B 1.397(2) . ?
C18B H18B 0.9500 . ?
C18B C19B 1.380(2) . ?
C19B H19B 0.9500 . ?
C19B C20B 1.390(3) . ?
C20B C21B 1.510(2) . ?
C20B C22B 1.388(2) . ?
C21B H21D 0.9800 . ?
C21B H21E 0.9800 . ?
C21B H21F 0.9800 . ?
C22B H22B 0.9500 . ?
C22B C23B 1.389(2) . ?
C23B H23B 0.9500 . ?
C24B H24C 0.9900 . ?
C24B H24D 0.9900 . ?
C24B C25B 1.527(2) . ?
C25B C26B 1.537(2) . ?
C26B C27B 1.398(2) . ?
C26B C31B 1.397(2) . ?
C27B H27B 0.9500 . ?
C27B C28B 1.386(2) . ?
C28B H28B 0.9500 . ?
C28B C29B 1.380(3) . ?
C29B H29B 0.9500 . ?
C29B C30B 1.378(3) . ?
C30B H30B 0.9500 . ?
C30B C31B 1.391(3) . ?
C31B H31B 0.9500 . ?
C32B C33B 1.380(2) . ?
C32B C38B 1.384(2) . ?
C33B H33B 0.9500 . ?
C33B C34B 1.385(2) . ?
C34B H34B 0.9500 . ?
C34B C35B 1.384(2) . ?
C35B C36B 1.507(2) . ?
C35B C37B 1.387(3) . ?
C36B H36D 0.9800 . ?
C36B H36E 0.9800 . ?
C36B H36F 0.9800 . ?
C37B H37B 0.9500 . ?
C37B C38B 1.382(2) . ?
C38B H38B 0.9500 . ?

loop_
_exptl_oxdiff_crystal_face_indexfrac_h
_exptl_oxdiff_crystal_face_indexfrac_k
_exptl_oxdiff_crystal_face_indexfrac_l
_exptl_oxdiff_crystal_face_x
_exptl_oxdiff_crystal_face_y
_exptl_oxdiff_crystal_face_z
-4.9942 -1.9976 4.0015 -0.1669 0.0479 -0.7587
4.9958 -2.9996 3.9907 0.7621 -0.0989 0.3210
3.9950 1.9982 -4.9995 0.0222 0.0458 0.6808
-0.9992 0.9996 -0.9979 -0.1759 -0.0065 -0.0439
-0.0002 -0.9988 -0.9992 -0.0236 0.1693 -0.0004
0.0002 0.9988 0.9992 0.0236 -0.1693 0.0004
-0.0002 0.9993 -0.9990 -0.0861 -0.0312 0.0674
